data_4338275
loop_
_publ_author_name
'Lin, Lang'
'Yu, Rongmin'
'Wu, Xiao-Yuan'
'Yang, Wen-Bin'
'Zhang, Jian'
'Guo, Xiang-Guang'
'Lin, Zu-Jin'
'Lu, Can-Zhong'

_publ_section_title
;
 Enantioselective inclusion of alcohols by solvent-controlled assembled
 flexible metal-organic frameworks.
;
_journal_issue 10
_journal_name_full 'Inorganic chemistry'
_journal_page_first 4794
_journal_page_last 4796
_journal_paper_doi 10.1021/ic500436g
_journal_volume 53
_journal_year 2014
_chemical_absolute_configuration ad
_chemical_formula_moiety 'C19 H24 Cu2 N6 O6, C8 H10 O'
_chemical_formula_sum 'C27 H34 Cu2 N6 O7'
_chemical_formula_weight 681.68
_chemical_name_systematic
;
 ?
;
_space_group_crystal_system orthorhombic
_space_group_IT_number 19
_space_group_name_Hall 'P 2ac 2ab'
_space_group_name_H-M_alt 'P 21 21 21'
_symmetry_space_group_name_Hall 'P 2ac 2ab'
_symmetry_space_group_name_H-M 'P 21 21 21'
_atom_sites_solution_hydrogens geom
_audit_creation_method SHELXL-2013
_cell_angle_alpha 90
_cell_angle_beta 90
_cell_angle_gamma 90
_cell_formula_units_Z 4
_cell_length_a 13.014(3)
_cell_length_b 14.394(3)
_cell_length_c 16.306(3)
_cell_measurement_reflns_used 9285
_cell_measurement_temperature 293(2)
_cell_measurement_theta_max 27.4855
_cell_measurement_theta_min 2.0020
_cell_volume 3054.5(11)
_computing_cell_refinement 'CrystalClear (Rigaku Inc., 2007)'
_computing_data_collection 'CrystalClear (Rigaku Inc., 2007)'
_computing_data_reduction 'CrystalClear (Rigaku Inc., 2007)'
_computing_molecular_graphics DIAMOND
_computing_publication_material 'SHELXL-2013 (Sheldrick, 2013)'
_computing_structure_refinement 'SHELXL-2013 (Sheldrick, 2013)'
_computing_structure_solution 'SHELXL-2013 (Sheldrick, 2013)'
_diffrn_ambient_temperature 293(2)
_diffrn_detector_area_resol_mean 28.5714
_diffrn_measured_fraction_theta_full 0.999
_diffrn_measured_fraction_theta_max 1.000
_diffrn_measurement_method CCD_Profile_fitting
_diffrn_radiation_type MoK\a
_diffrn_radiation_wavelength 0.71073
_diffrn_reflns_av_R_equivalents 0.0570
_diffrn_reflns_av_unetI/netI 0.0626
_diffrn_reflns_Laue_measured_fraction_full 0.999
_diffrn_reflns_Laue_measured_fraction_max 1.000
_diffrn_reflns_limit_h_max 16
_diffrn_reflns_limit_h_min -15
_diffrn_reflns_limit_k_max 18
_diffrn_reflns_limit_k_min -18
_diffrn_reflns_limit_l_max 17
_diffrn_reflns_limit_l_min -21
_diffrn_reflns_number 25990
_diffrn_reflns_point_group_measured_fraction_full 0.999
_diffrn_reflns_point_group_measured_fraction_max 0.999
_diffrn_reflns_theta_full 25.242
_diffrn_reflns_theta_max 27.478
_diffrn_reflns_theta_min 2.002
_exptl_absorpt_coefficient_mu 1.445
_exptl_absorpt_correction_T_max 0.749
_exptl_absorpt_correction_T_min 0.714
_exptl_absorpt_correction_type multi-scan
_exptl_crystal_colour green
_exptl_crystal_density_diffrn 1.482
_exptl_crystal_description block
_exptl_crystal_F_000 1408
_exptl_crystal_size_max 0.300
_exptl_crystal_size_mid 0.200
_exptl_crystal_size_min 0.200
_refine_diff_density_max 0.948
_refine_diff_density_min -0.849
_refine_diff_density_rms 0.293
_refine_ls_abs_structure_details
;
 Flack x determined using 2308 quotients [(I+)-(I-)]/[(I+)+(I-)]
 (Parsons and Flack (2004), Acta Cryst. A60, s61).
;
_refine_ls_abs_structure_Flack 0.014(9)
_refine_ls_extinction_coef 0.028(3)
_refine_ls_extinction_expression Fc^*^=kFc[1+0.001xFc^2^\l^3^/sin(2\q)]^-1/4^
_refine_ls_extinction_method SHELXL
_refine_ls_goodness_of_fit_ref 1.019
_refine_ls_hydrogen_treatment mixed
_refine_ls_matrix_type full
_refine_ls_number_parameters 358
_refine_ls_number_reflns 6982
_refine_ls_number_restraints 0
_refine_ls_restrained_S_all 1.019
_refine_ls_R_factor_all 0.0740
_refine_ls_R_factor_gt 0.0641
_refine_ls_shift/su_max 0.001
_refine_ls_shift/su_mean 0.000
_refine_ls_structure_factor_coef Fsqd
_refine_ls_weighting_details
;
 w=1/[\s^2^(Fo^2^)+(0.1292P)^2^]
 where P=(Fo^2^+2Fc^2^)/3
;
_refine_ls_weighting_scheme calc
_refine_ls_wR_factor_gt 0.1786
_refine_ls_wR_factor_ref 0.1936
_reflns_Friedel_coverage 0.791
_reflns_Friedel_fraction_full 0.999
_reflns_Friedel_fraction_max 0.998
_reflns_number_gt 6452
_reflns_number_total 6982
_reflns_threshold_expression 'I > 2\s(I)'
_cod_data_source_file ic500436g_si_001.cif
_cod_data_source_block L-3-1-PEA
_cod_depositor_comments 'Adding full bibliography for 4338272--4338281.cif.'
_cod_original_cell_volume 3054.6(11)
_cod_database_code 4338275
_shelx_space_group_comment
;
The symmetry employed for this shelxl refinement is uniquely defined
by the following loop, which should always be used as a source of
symmetry information in preference to the above space-group names.
They are only intended as comments.
;
_shelx_estimated_absorpt_t_min 0.671
_shelx_estimated_absorpt_t_max 0.761
_shelxl_version_number 2013-2

loop_
_space_group_symop_operation_xyz
'x, y, z'
'-x+1/2, -y, z+1/2'
'x+1/2, -y+1/2, -z'
'-x, y+1/2, -z+1/2'

loop_
_atom_site_label
_atom_site_type_symbol
_atom_site_fract_x
_atom_site_fract_y
_atom_site_fract_z
_atom_site_U_iso_or_equiv
_atom_site_adp_type
_atom_site_occupancy
_atom_site_site_symmetry_order
_atom_site_calc_flag
_atom_site_refinement_flags_posn
_atom_site_refinement_flags_adp
Cu1 Cu 1.06007(7) 0.03701(6) 0.91414(5) 0.0345(3) Uani 1 1 d . .
Cu2 Cu 0.79018(7) 0.29436(6) 0.83953(5) 0.0340(3) Uani 1 1 d . .
O1 O 1.1140(5) -0.0516(4) 0.8298(3) 0.0402(12) Uani 1 1 d . .
O2 O 1.1202(5) -0.0786(5) 0.6955(4) 0.0484(15) Uani 1 1 d . .
O3 O 0.9795(5) 0.1380(4) 0.9734(3) 0.0411(13) Uani 1 1 d . .
O4 O 0.8741(5) 0.1972(5) 0.7803(3) 0.0446(14) Uani 1 1 d . .
O5 O 0.7134(5) 0.3930(5) 1.0615(3) 0.0490(15) Uani 1 1 d . .
O6 O 0.7094(4) 0.3572(4) 0.9283(3) 0.0389(12) Uani 1 1 d . .
N1 N 0.9989(6) 0.0914(5) 0.8192(4) 0.0398(15) Uani 1 1 d . .
N2 N 0.8694(5) 0.2562(5) 0.9319(4) 0.0369(14) Uani 1 1 d . .
N3 N 1.0700(5) -0.0495(5) 1.0092(4) 0.0374(14) Uani 1 1 d . .
N4 N 1.1029(6) -0.0202(5) 1.0822(4) 0.0405(15) Uani 1 1 d . .
H4A H 1.1225 0.0357 1.0927 0.049 Uiso 1 1 calc R U
N5 N 0.7138(6) 0.3410(5) 0.6772(4) 0.0394(14) Uani 1 1 d . .
H5A H 0.7727 0.3647 0.6654 0.047 Uiso 1 1 calc R U
N6 N 0.6884(5) 0.3074(5) 0.7517(4) 0.0381(15) Uani 1 1 d . .
C1 C 1.0889(6) -0.0343(6) 0.7549(5) 0.0393(16) Uani 1 1 d . .
C2 C 1.0184(8) 0.0488(6) 0.7402(4) 0.045(2) Uani 1 1 d . .
H2A H 0.9533 0.0269 0.7169 0.054 Uiso 1 1 calc R U
C3 C 1.0698(12) 0.1163(8) 0.6792(6) 0.081(4) Uani 1 1 d . .
H3A H 1.0252 0.1683 0.6695 0.122 Uiso 1 1 calc R U
H3B H 1.0827 0.0847 0.6284 0.122 Uiso 1 1 calc R U
H3C H 1.1336 0.1380 0.7017 0.122 Uiso 1 1 calc R U
C4 C 0.9319(6) 0.1563(5) 0.8317(4) 0.0346(15) Uani 1 1 d . .
C5 C 0.9278(6) 0.1839(5) 0.9218(4) 0.0345(15) Uani 1 1 d . .
C6 C 0.8522(6) 0.3053(6) 1.0085(5) 0.0389(17) Uani 1 1 d . .
H6A H 0.8507 0.2615 1.0545 0.047 Uiso 1 1 calc R U
C7 C 0.9371(8) 0.3770(7) 1.0208(6) 0.055(2) Uani 1 1 d . .
H7A H 1.0021 0.3459 1.0256 0.083 Uiso 1 1 calc R U
H7B H 0.9239 0.4119 1.0699 0.083 Uiso 1 1 calc R U
H7C H 0.9388 0.4184 0.9746 0.083 Uiso 1 1 calc R U
C8 C 0.7497(7) 0.3546(6) 1.0007(5) 0.0397(17) Uani 1 1 d . .
C9 C 1.1355(12) -0.0720(10) 1.2244(6) 0.082(5) Uani 1 1 d . .
H9A H 1.1580 -0.0087 1.2293 0.123 Uiso 1 1 calc R U
H9B H 1.1912 -0.1129 1.2381 0.123 Uiso 1 1 calc R U
H9C H 1.0792 -0.0827 1.2612 0.123 Uiso 1 1 calc R U
C10 C 1.1014(7) -0.0904(7) 1.1375(5) 0.046(2) Uani 1 1 d . .
C11 C 1.0632(6) -0.1670(5) 1.0988(5) 0.0368(16) Uani 1 1 d . .
C12 C 1.0447(7) -0.1384(6) 1.0182(5) 0.0386(16) Uani 1 1 d . .
C13 C 1.0026(11) -0.1922(8) 0.9503(6) 0.069(3) Uani 1 1 d . .
H13A H 0.9994 -0.1540 0.9021 0.104 Uiso 1 1 calc R U
H13B H 0.9347 -0.2131 0.9642 0.104 Uiso 1 1 calc R U
H13C H 1.0458 -0.2449 0.9399 0.104 Uiso 1 1 calc R U
C14 C 0.5385(10) 0.2354(10) 0.8173(5) 0.079(4) Uani 1 1 d . .
H14A H 0.5836 0.2359 0.8638 0.118 Uiso 1 1 calc R U
H14B H 0.5182 0.1727 0.8055 0.118 Uiso 1 1 calc R U
H14C H 0.4786 0.2720 0.8292 0.118 Uiso 1 1 calc R U
C15 C 0.5926(7) 0.2752(6) 0.7450(5) 0.0416(18) Uani 1 1 d . .
C16 C 0.5564(6) 0.2894(5) 0.6632(4) 0.0364(14) Uani 1 1 d . .
C17 C 0.4503(7) 0.2644(6) 0.6319(5) 0.0426(18) Uani 1 1 d . .
H17A H 0.4017 0.2732 0.6763 0.051 Uiso 1 1 calc R U
H17B H 0.4322 0.3078 0.5888 0.051 Uiso 1 1 calc R U
C18 C 0.6362(7) 0.3328(6) 0.6240(5) 0.0387(17) Uani 1 1 d . .
C19 C 0.6487(10) 0.3699(9) 0.5375(6) 0.070(3) Uani 1 1 d . .
H19A H 0.7162 0.3958 0.5313 0.105 Uiso 1 1 calc R U
H19B H 0.5982 0.4172 0.5276 0.105 Uiso 1 1 calc R U
H19C H 0.6396 0.3202 0.4989 0.105 Uiso 1 1 calc R U
C20 C 0.7781(9) 0.0016(9) 1.2271(8) 0.126(7) Uani 1 1 d G .
H20A H 0.8125 -0.0529 1.2407 0.151 Uiso 1 1 calc R U
C21 C 0.7457(13) 0.0619(13) 1.2884(5) 0.153(11) Uani 1 1 d G .
H21A H 0.7582 0.0477 1.3431 0.183 Uiso 1 1 calc R U
C22 C 0.6943(13) 0.1433(12) 1.2680(9) 0.166(11) Uiso 1 1 d G .
H22A H 0.6726 0.1836 1.3090 0.200 Uiso 1 1 calc R U
C23 C 0.6755(11) 0.1646(8) 1.1862(11) 0.153(10) Uani 1 1 d G .
H23A H 0.6412 0.2191 1.1725 0.183 Uiso 1 1 calc R U
C24 C 0.7080(10) 0.1043(9) 1.1248(6) 0.110(5) Uiso 1 1 d G .
H24A H 0.6954 0.1185 1.0701 0.132 Uiso 1 1 calc R U
C25 C 0.7593(9) 0.0228(8) 1.1453(7) 0.089(4) Uani 1 1 d G .
C26 C 0.7910(14) -0.0458(13) 1.0784(10) 0.103(5) Uani 1 1 d . .
H26A H 0.8526 -0.0795 1.0961 0.123 Uiso 1 1 calc R U
C27 C 0.7056(16) -0.1148(15) 1.0613(13) 0.140(8) Uani 1 1 d . .
H27A H 0.7272 -0.1573 1.0194 0.210 Uiso 1 1 calc R U
H27B H 0.6454 -0.0821 1.0433 0.210 Uiso 1 1 calc R U
H27D H 0.6901 -0.1486 1.1105 0.210 Uiso 1 1 calc R U
O7 O 0.8123(10) 0.0017(11) 1.0033(7) 0.130(5) Uani 1 1 d . .
H7D H 0.8599 0.0381 1.0103 0.195 Uiso 1 1 calc R U

loop_
_atom_site_aniso_label
_atom_site_aniso_U_11
_atom_site_aniso_U_22
_atom_site_aniso_U_33
_atom_site_aniso_U_23
_atom_site_aniso_U_13
_atom_site_aniso_U_12
Cu1 0.0417(5) 0.0314(5) 0.0303(4) 0.0011(3) -0.0001(4) 0.0088(4)
Cu2 0.0400(5) 0.0299(5) 0.0323(5) -0.0010(3) -0.0048(4) 0.0060(4)
O1 0.052(3) 0.031(3) 0.038(3) -0.001(2) -0.001(2) 0.013(2)
O2 0.060(4) 0.046(4) 0.039(3) -0.013(3) 0.000(3) 0.016(3)
O3 0.053(3) 0.040(3) 0.030(3) 0.003(2) 0.001(2) 0.015(3)
O4 0.058(4) 0.046(3) 0.030(3) -0.006(2) -0.011(2) 0.022(3)
O5 0.056(4) 0.056(4) 0.035(3) -0.007(2) 0.004(3) 0.016(3)
O6 0.039(3) 0.041(3) 0.036(3) 0.000(2) -0.004(2) 0.011(2)
N1 0.049(4) 0.034(3) 0.036(3) -0.003(2) -0.001(3) 0.014(3)
N2 0.041(3) 0.041(4) 0.029(3) 0.000(3) -0.001(2) 0.012(3)
N3 0.044(4) 0.034(3) 0.035(3) 0.005(3) -0.004(3) -0.002(3)
N4 0.050(4) 0.032(3) 0.039(3) -0.002(3) 0.000(3) -0.010(3)
N5 0.043(3) 0.042(4) 0.034(3) 0.007(3) -0.007(3) -0.002(3)
N6 0.036(3) 0.042(4) 0.035(3) 0.006(3) -0.006(3) -0.010(3)
C1 0.043(4) 0.036(4) 0.039(4) -0.005(3) -0.001(3) 0.006(3)
C2 0.071(6) 0.039(4) 0.026(3) -0.002(3) -0.004(3) 0.024(4)
C3 0.131(12) 0.058(7) 0.054(6) 0.020(5) 0.032(7) 0.031(8)
C4 0.041(4) 0.028(3) 0.034(4) -0.005(3) -0.003(3) 0.007(3)
C5 0.038(4) 0.035(4) 0.030(3) 0.000(3) -0.003(3) 0.009(3)
C6 0.046(4) 0.040(4) 0.031(3) 0.001(3) -0.001(3) 0.015(3)
C7 0.058(6) 0.060(6) 0.048(5) -0.010(4) -0.013(4) 0.005(5)
C8 0.046(4) 0.033(4) 0.041(4) 0.004(3) -0.003(3) 0.000(3)
C9 0.107(10) 0.088(10) 0.051(6) 0.016(6) -0.019(6) -0.058(8)
C10 0.050(5) 0.049(5) 0.038(4) 0.013(3) 0.000(4) -0.011(4)
C11 0.038(4) 0.035(4) 0.038(4) 0.010(3) 0.004(3) -0.002(3)
C12 0.045(4) 0.031(4) 0.040(4) 0.000(3) 0.002(3) -0.001(3)
C13 0.104(9) 0.053(7) 0.051(5) 0.008(5) -0.008(6) -0.022(6)
C14 0.087(8) 0.113(11) 0.037(5) 0.011(5) 0.001(5) -0.058(8)
C15 0.043(4) 0.044(5) 0.037(4) 0.000(3) 0.003(3) -0.005(3)
C16 0.042(4) 0.031(3) 0.036(3) -0.004(3) -0.002(3) 0.001(3)
C17 0.037(4) 0.038(4) 0.053(4) -0.011(3) -0.008(4) 0.002(3)
C18 0.047(4) 0.029(4) 0.040(4) -0.001(3) -0.005(4) -0.005(3)
C19 0.090(8) 0.077(8) 0.044(5) 0.011(5) -0.015(5) -0.035(7)
C20 0.126(15) 0.085(12) 0.167(18) -0.004(13) -0.034(15) -0.018(12)
C21 0.15(2) 0.20(3) 0.104(13) -0.023(15) -0.022(14) -0.08(2)
C23 0.144(19) 0.069(11) 0.24(3) -0.007(16) 0.01(2) 0.011(12)
C25 0.074(8) 0.092(12) 0.102(9) 0.018(9) 0.006(7) -0.002(8)
C26 0.102(11) 0.093(12) 0.113(12) 0.001(10) 0.002(10) 0.032(10)
C27 0.114(15) 0.096(14) 0.21(2) -0.032(15) 0.020(16) 0.005(13)
O7 0.128(11) 0.157(13) 0.105(8) 0.007(8) 0.027(8) -0.029(10)

loop_
_atom_type_symbol
_atom_type_description
_atom_type_scat_dispersion_real
_atom_type_scat_dispersion_imag
_atom_type_scat_source
C C 0.0033 0.0016 'International Tables Vol C Tables 4.2.6.8 and 6.1.1.4'
H H 0.0000 0.0000 'International Tables Vol C Tables 4.2.6.8 and 6.1.1.4'
N N 0.0061 0.0033 'International Tables Vol C Tables 4.2.6.8 and 6.1.1.4'
O O 0.0106 0.0060 'International Tables Vol C Tables 4.2.6.8 and 6.1.1.4'
Cu Cu 0.3201 1.2651 'International Tables Vol C Tables 4.2.6.8 and 6.1.1.4'

loop_
_geom_angle_atom_site_label_1
_geom_angle_atom_site_label_2
_geom_angle_atom_site_label_3
_geom_angle
_geom_angle_site_symmetry_1
_geom_angle_site_symmetry_3
N1 Cu1 N3 156.1(3) . .
N1 Cu1 O1 81.4(2) . .
N3 Cu1 O1 96.5(2) . .
N1 Cu1 O3 82.9(2) . .
N3 Cu1 O3 96.4(3) . .
O1 Cu1 O3 163.9(2) . .
N1 Cu1 O5 109.1(3) . 3_557
N3 Cu1 O5 94.8(3) . 3_557
O1 Cu1 O5 95.4(2) . 3_557
O3 Cu1 O5 93.0(3) . 3_557
N2 Cu2 N6 166.1(3) . .
N2 Cu2 O6 81.0(2) . .
N6 Cu2 O6 97.5(3) . .
N2 Cu2 O4 83.5(2) . .
N6 Cu2 O4 94.7(3) . .
O6 Cu2 O4 160.2(2) . .
N2 Cu2 O2 98.9(3) . 4_756
N6 Cu2 O2 95.0(3) . 4_756
O6 Cu2 O2 95.1(3) . 4_756
O4 Cu2 O2 99.3(3) . 4_756
C1 O1 Cu1 116.0(5) . .
C1 O2 Cu2 142.9(6) . 4_746
C5 O3 Cu1 109.4(5) . .
C4 O4 Cu2 108.9(5) . .
C8 O5 Cu1 132.7(6) . 3_457
C8 O6 Cu2 115.7(5) . .
C4 N1 C2 124.2(7) . .
C4 N1 Cu1 116.7(5) . .
C2 N1 Cu1 118.4(5) . .
C5 N2 C6 126.1(6) . .
C5 N2 Cu2 116.5(5) . .
C6 N2 Cu2 117.1(5) . .
C12 N3 N4 106.6(6) . .
C12 N3 Cu1 132.2(6) . .
N4 N3 Cu1 121.1(5) . .
N3 N4 C10 110.7(7) . .
C18 N5 N6 111.6(7) . .
C15 N6 N5 106.2(6) . .
C15 N6 Cu2 131.2(6) . .
N5 N6 Cu2 121.8(5) . .
O2 C1 O1 124.1(8) . .
O2 C1 C2 118.9(7) . .
O1 C1 C2 116.9(7) . .
N1 C2 C1 107.3(6) . .
N1 C2 C3 112.5(8) . .
C1 C2 C3 109.5(8) . .
O4 C4 N1 129.0(7) . .
O4 C4 C5 119.7(6) . .
N1 C4 C5 111.3(6) . .
O3 C5 N2 130.2(7) . .
O3 C5 C4 119.2(6) . .
N2 C5 C4 110.6(6) . .
N2 C6 C8 106.9(6) . .
N2 C6 C7 109.3(7) . .
C8 C6 C7 109.3(7) . .
O5 C8 O6 124.6(8) . .
O5 C8 C6 118.7(7) . .
O6 C8 C6 116.5(7) . .
N4 C10 C11 107.5(7) . .
N4 C10 C9 119.4(9) . .
C11 C10 C9 133.1(9) . .
C10 C11 C12 105.0(7) . .
C10 C11 C17 128.8(7) . 2_655
C12 C11 C17 126.0(8) . 2_655
N3 C12 C11 110.1(7) . .
N3 C12 C13 121.4(7) . .
C11 C12 C13 128.5(8) . .
N6 C15 C16 109.6(7) . .
N6 C15 C14 120.8(8) . .
C16 C15 C14 129.6(8) . .
C18 C16 C15 104.5(7) . .
C18 C16 C17 129.9(7) . .
C15 C16 C17 125.5(7) . .
C11 C17 C16 116.6(7) 2_654 .
N5 C18 C16 108.1(7) . .
N5 C18 C19 119.4(8) . .
C16 C18 C19 132.5(8) . .
C21 C20 C25 120.0 . .
C22 C21 C20 120.0 . .
C21 C22 C23 120.0 . .
C24 C23 C22 120.0 . .
C25 C24 C23 120.0 . .
C24 C25 C20 120.0 . .
C24 C25 C26 120.3(11) . .
C20 C25 C26 119.7(11) . .
O7 C26 C27 107.3(17) . .
O7 C26 C25 110.8(14) . .
C27 C26 C25 110.9(15) . .

loop_
_geom_bond_atom_site_label_1
_geom_bond_atom_site_label_2
_geom_bond_distance
_geom_bond_site_symmetry_2
Cu1 N1 1.908(6) .
Cu1 N3 1.992(6) .
Cu1 O1 2.003(5) .
Cu1 O3 2.036(6) .
Cu1 O5 2.271(7) 3_557
Cu2 N2 1.906(6) .
Cu2 N6 1.959(6) .
Cu2 O6 2.005(5) .
Cu2 O4 2.020(6) .
Cu2 O2 2.243(6) 4_756
O1 C1 1.289(9) .
O2 C1 1.229(10) .
O2 Cu2 2.243(6) 4_746
O3 C5 1.264(9) .
O4 C4 1.271(9) .
O5 C8 1.229(10) .
O5 Cu1 2.271(7) 3_457
O6 C8 1.291(9) .
N1 C4 1.294(10) .
N1 C2 1.450(10) .
N2 C5 1.299(9) .
N2 C6 1.452(9) .
N3 C12 1.330(10) .
N3 N4 1.334(9) .
N4 C10 1.355(10) .
N5 C18 1.338(11) .
N5 N6 1.349(9) .
N6 C15 1.334(11) .
C1 C2 1.527(11) .
C2 C3 1.543(14) .
C4 C5 1.522(9) .
C6 C8 1.516(11) .
C6 C7 1.526(14) .
C9 C10 1.508(13) .
C10 C11 1.365(12) .
C11 C12 1.399(11) .
C11 C17 1.512(10) 2_655
C12 C13 1.457(13) .
C14 C15 1.487(12) .
C15 C16 1.430(11) .
C16 C18 1.370(11) .
C16 C17 1.515(11) .
C17 C11 1.512(10) 2_654
C18 C19 1.516(12) .
C20 C21 1.3900 .
C20 C25 1.3900 .
C21 C22 1.3900 .
C22 C23 1.3900 .
C23 C24 1.3900 .
C24 C25 1.3900 .
C25 C26 1.528(18) .
C26 O7 1.43(2) .
C26 C27 1.52(3) .

loop_
_geom_hbond_atom_site_label_D
_geom_hbond_atom_site_label_H
_geom_hbond_atom_site_label_A
_geom_hbond_distance_DH
_geom_hbond_distance_HA
_geom_hbond_distance_DA
_geom_hbond_angle_DHA
O7 H7D O3 0.82 2.20 2.970(15) 156.0

loop_
_geom_torsion_atom_site_label_1
_geom_torsion_atom_site_label_2
_geom_torsion_atom_site_label_3
_geom_torsion_atom_site_label_4
_geom_torsion
_geom_torsion_site_symmetry_1
_geom_torsion_site_symmetry_4
C12 N3 N4 C10 1.6(10) . .
Cu1 N3 N4 C10 178.8(6) . .
C18 N5 N6 C15 1.3(10) . .
C18 N5 N6 Cu2 172.0(6) . .
Cu2 O2 C1 O1 7.6(17) 4_746 .
Cu2 O2 C1 C2 -174.4(7) 4_746 .
Cu1 O1 C1 O2 175.8(7) . .
Cu1 O1 C1 C2 -2.3(10) . .
C4 N1 C2 C1 -170.8(8) . .
Cu1 N1 C2 C1 -0.5(10) . .
C4 N1 C2 C3 68.7(13) . .
Cu1 N1 C2 C3 -120.9(8) . .
O2 C1 C2 N1 -176.4(8) . .
O1 C1 C2 N1 1.8(12) . .
O2 C1 C2 C3 -54.0(12) . .
O1 C1 C2 C3 124.2(9) . .
Cu2 O4 C4 N1 -178.5(8) . .
Cu2 O4 C4 C5 0.8(9) . .
C2 N1 C4 O4 -2.5(15) . .
Cu1 N1 C4 O4 -173.0(7) . .
C2 N1 C4 C5 178.2(8) . .
Cu1 N1 C4 C5 7.7(9) . .
Cu1 O3 C5 N2 -176.8(8) . .
Cu1 O3 C5 C4 1.6(9) . .
C6 N2 C5 O3 2.4(15) . .
Cu2 N2 C5 O3 -171.8(7) . .
C6 N2 C5 C4 -176.1(8) . .
Cu2 N2 C5 C4 9.7(9) . .
O4 C4 C5 O3 174.5(8) . .
N1 C4 C5 O3 -6.2(11) . .
O4 C4 C5 N2 -6.8(11) . .
N1 C4 C5 N2 172.5(7) . .
C5 N2 C6 C8 -156.2(8) . .
Cu2 N2 C6 C8 18.0(9) . .
C5 N2 C6 C7 85.5(10) . .
Cu2 N2 C6 C7 -100.3(7) . .
Cu1 O5 C8 O6 10.5(14) 3_457 .
Cu1 O5 C8 C6 -173.4(6) 3_457 .
Cu2 O6 C8 O5 176.5(7) . .
Cu2 O6 C8 C6 0.3(9) . .
N2 C6 C8 O5 172.4(8) . .
C7 C6 C8 O5 -69.4(10) . .
N2 C6 C8 O6 -11.2(10) . .
C7 C6 C8 O6 107.0(8) . .
N3 N4 C10 C11 -1.7(11) . .
N3 N4 C10 C9 -179.8(10) . .
N4 C10 C11 C12 1.2(10) . .
C9 C10 C11 C12 178.9(13) . .
N4 C10 C11 C17 177.2(8) . 2_655
C9 C10 C11 C17 -5.0(19) . 2_655
N4 N3 C12 C11 -0.8(10) . .
Cu1 N3 C12 C11 -177.6(6) . .
N4 N3 C12 C13 178.2(9) . .
Cu1 N3 C12 C13 1.4(14) . .
C10 C11 C12 N3 -0.2(10) . .
C17 C11 C12 N3 -176.5(8) 2_655 .
C10 C11 C12 C13 -179.2(10) . .
C17 C11 C12 C13 4.6(16) 2_655 .
N5 N6 C15 C16 -0.2(10) . .
Cu2 N6 C15 C16 -169.7(6) . .
N5 N6 C15 C14 -178.1(10) . .
Cu2 N6 C15 C14 12.4(15) . .
N6 C15 C16 C18 -0.9(10) . .
C14 C15 C16 C18 176.7(11) . .
N6 C15 C16 C17 -178.4(7) . .
C14 C15 C16 C17 -0.8(16) . .
C18 C16 C17 C11 94.8(11) . 2_654
C15 C16 C17 C11 -88.3(10) . 2_654
N6 N5 C18 C16 -1.9(10) . .
N6 N5 C18 C19 177.8(9) . .
C15 C16 C18 N5 1.7(9) . .
C17 C16 C18 N5 179.1(8) . .
C15 C16 C18 C19 -178.0(11) . .
C17 C16 C18 C19 -0.6(16) . .
C25 C20 C21 C22 0.0 . .
C20 C21 C22 C23 0.0 . .
C21 C22 C23 C24 0.0 . .
C22 C23 C24 C25 0.0 . .
C23 C24 C25 C20 0.0 . .
C23 C24 C25 C26 177.3(13) . .
C21 C20 C25 C24 0.0 . .
C21 C20 C25 C26 -177.3(13) . .
C24 C25 C26 O7 30.7(18) . .
C20 C25 C26 O7 -152.0(11) . .
C24 C25 C26 C27 -88.3(16) . .
C20 C25 C26 C27 89.0(16) . .
